data_7160425
loop_
_publ_author_name
'Vikram, Vikrant Nawal'
'Chourasiya, Mohit'
'Kant, Ruchir'
'Tadigoppula, Narender'

_publ_section_title
;
 Ruthenium(II)-catalyzed synthesis of poly-substituted furans <i>via</i>
 intermolecular oxidative annulation of 3-(phenylethynyl)
 oxazolidin-2-ones.
;
_journal_issue 15
_journal_name_full 'Organic &amp; biomolecular chemistry'
_journal_page_first 3567
_journal_page_last 3571
_journal_paper_doi 10.1039/d4ob02098g
_journal_volume 23
_journal_year 2025
_chemical_formula_sum 'C26 H26 N2 O5'
_chemical_formula_weight 446.49
_space_group_IT_number 14
_space_group_name_Hall '-P 2yn'
_space_group_name_H-M_alt 'P 1 21/n 1'
_symmetry_cell_setting monoclinic
_symmetry_Int_Tables_number 14
_symmetry_space_group_name_Hall '-P 2yn'
_symmetry_space_group_name_H-M 'P 1 21/n 1'
_atom_sites_solution_hydrogens geom
_atom_sites_solution_primary direct
_atom_sites_solution_secondary difmap
_audit_creation_method SHELXL-97
_audit_update_record
;
2024-12-10 deposited with the CCDC.	2025-03-14 downloaded from the CCDC.
;
_cell_angle_alpha 90.00
_cell_angle_beta 91.395(2)
_cell_angle_gamma 90.00
_cell_formula_units_Z 4
_cell_length_a 9.5806(2)
_cell_length_b 9.2512(2)
_cell_length_c 25.9330(5)
_cell_measurement_reflns_used 8055
_cell_measurement_temperature 295(2)
_cell_measurement_theta_max 76.6600
_cell_measurement_theta_min 3.4040
_cell_volume 2297.81(8)
_computing_cell_refinement 'CrysAlisPro 1.171.42.67a (Rigaku OD, 2022)'
_computing_data_collection 'CrysAlisPro 1.171.42.67a (Rigaku OD, 2022)'
_computing_data_reduction 'CrysAlisPro 1.171.42.67a (Rigaku OD, 2022)'
_computing_molecular_graphics 'SHELXTL (Bruker, 1997)'
_computing_publication_material 'PLATON (Spek, 2003)'
_computing_structure_refinement 'SHELXL-97 (Sheldrick, 1997)'
_computing_structure_solution 'SHELXS-97 (Sheldrick, 1990)'
_diffrn_ambient_temperature 293(2)
_diffrn_detector 'Hybrid Pixel Array Detector'
_diffrn_detector_area_resol_mean 10.0000
_diffrn_detector_type HyPix
_diffrn_measured_fraction_theta_full 0.933
_diffrn_measured_fraction_theta_max 0.933
_diffrn_measurement_device 'four-circle diffractometer'
_diffrn_measurement_device_type 'XtaLAB Synergy, Dualflex, HyPix'
_diffrn_radiation_monochromator mirror
_diffrn_radiation_probe x-ray
_diffrn_radiation_type 'Cu K\a'
_diffrn_radiation_wavelength 1.54184
_diffrn_reflns_av_R_equivalents 0.0308
_diffrn_reflns_av_sigmaI/netI 0.0329
_diffrn_reflns_limit_h_max 11
_diffrn_reflns_limit_h_min -12
_diffrn_reflns_limit_k_max 11
_diffrn_reflns_limit_k_min -4
_diffrn_reflns_limit_l_max 31
_diffrn_reflns_limit_l_min -32
_diffrn_reflns_number 14941
_diffrn_reflns_theta_full 77.94
_diffrn_reflns_theta_max 77.94
_diffrn_reflns_theta_min 3.41
_diffrn_source 'micro-focus sealed X-ray tube'
_diffrn_source_type 'PhotonJet (Cu) X-ray Source'
_exptl_absorpt_coefficient_mu 0.735
_exptl_absorpt_correction_T_max 0.9712
_exptl_absorpt_correction_T_min 0.9302
_exptl_absorpt_correction_type multi-scan
_exptl_absorpt_process_details 'REQAB (Rigaku, 1998)'
_exptl_crystal_colour colourless
_exptl_crystal_density_diffrn 1.291
_exptl_crystal_density_method 'not measured'
_exptl_crystal_description block
_exptl_crystal_F_000 944
_exptl_crystal_size_max 0.10
_exptl_crystal_size_mid 0.09
_exptl_crystal_size_min 0.04
_refine_diff_density_max 0.588
_refine_diff_density_min -0.370
_refine_diff_density_rms 0.043
_refine_ls_extinction_coef 0.0041(5)
_refine_ls_extinction_expression Fc^*^=kFc[1+0.001xFc^2^\l^3^/sin(2\q)]^-1/4^
_refine_ls_extinction_method SHELXL
_refine_ls_goodness_of_fit_ref 1.090
_refine_ls_hydrogen_treatment constr
_refine_ls_matrix_type full
_refine_ls_number_parameters 301
_refine_ls_number_reflns 4575
_refine_ls_number_restraints 0
_refine_ls_restrained_S_all 1.090
_refine_ls_R_factor_all 0.0766
_refine_ls_R_factor_gt 0.0641
_refine_ls_shift/su_max 0.000
_refine_ls_shift/su_mean 0.000
_refine_ls_structure_factor_coef Fsqd
_refine_ls_weighting_details 'calc w=1/[\s^2^(Fo^2^)+(0.0965P)^2^+0.7786P] where P=(Fo^2^+2Fc^2^)/3'
_refine_ls_weighting_scheme calc
_refine_ls_wR_factor_gt 0.1855
_refine_ls_wR_factor_ref 0.1989
_reflns_number_gt 3596
_reflns_number_total 4575
_reflns_threshold_expression >2sigma(I)
_cod_data_source_file d4ob02098g2.cif
_cod_data_source_block xxx
_cod_depositor_comments
;
The following automatic conversions were performed:

data item '_exptl_absorpt_correction_type' value 'Multi-scan' was
changed to 'multi-scan' in accordance with the
/home/data/users/saulius/crontab/automatic-downloads/rss-feeds/RSC/lib/dictionaries/cif_core.dic
dictionary named 'cif_core.dic' version 2.4.2 last updated on
2011-04-26.

data item '_symmetry_cell_setting' value 'Monoclinic' was changed to
'monoclinic' in accordance with the
/home/data/users/saulius/crontab/automatic-downloads/rss-feeds/RSC/lib/dictionaries/cif_core.dic
dictionary named 'cif_core.dic' version 2.4.2 last updated on
2011-04-26.

Automatic conversion script
Id: cif_fix_values 8170 2020-07-09 18:12:32Z antanas 

 Adding full bibliography for 7160425.cif.
;
_cod_original_sg_symbol_H-M 'P 21/n'
_cod_database_code 7160425

loop_
_symmetry_equiv_pos_as_xyz
'x, y, z'
'-x+1/2, y+1/2, -z+1/2'
'-x, -y, -z'
'x-1/2, -y-1/2, z-1/2'

loop_
_atom_site_label
_atom_site_type_symbol
_atom_site_fract_x
_atom_site_fract_y
_atom_site_fract_z
_atom_site_U_iso_or_equiv
_atom_site_adp_type
_atom_site_occupancy
_atom_site_symmetry_multiplicity
_atom_site_calc_flag
_atom_site_refinement_flags
_atom_site_disorder_assembly
_atom_site_disorder_group
C1 C 1.3195(6) 0.6566(9) 0.3671(3) 0.234(4) Uani 1 1 d . . .
H70A H 1.3241 0.6087 0.3343 0.351 Uiso 1 1 calc R . .
H70B H 1.4098 0.6947 0.3764 0.351 Uiso 1 1 calc R . .
H70C H 1.2531 0.7342 0.3647 0.351 Uiso 1 1 calc R . .
C2 C 1.2780(3) 0.5578(4) 0.40453(15) 0.1016(11) Uani 1 1 d . . .
H32A H 1.2788 0.6079 0.4374 0.122 Uiso 1 1 calc R . .
H32B H 1.3488 0.4830 0.4070 0.122 Uiso 1 1 calc R . .
C3 C 1.1381(3) 0.4842(3) 0.39801(10) 0.0692(6) Uani 1 1 d . . .
C4 C 1.0732(3) 0.4238(3) 0.43964(10) 0.0800(8) Uani 1 1 d . . .
H3 H 1.1179 0.4269 0.4719 0.096 Uiso 1 1 calc R . .
C5 C 0.9443(3) 0.3591(3) 0.43502(10) 0.0741(7) Uani 1 1 d . . .
H2 H 0.9023 0.3218 0.4641 0.089 Uiso 1 1 calc R . .
C6 C 0.8761(2) 0.3492(2) 0.38715(9) 0.0569(5) Uani 1 1 d . . .
C7 C 0.9429(2) 0.4049(3) 0.34485(9) 0.0606(6) Uani 1 1 d . . .
H6 H 0.9010 0.3965 0.3123 0.073 Uiso 1 1 calc R . .
C8 C 1.0706(2) 0.4726(3) 0.35023(10) 0.0656(6) Uani 1 1 d . . .
H5 H 1.1123 0.5112 0.3213 0.079 Uiso 1 1 calc R . .
C9 C 0.7376(2) 0.2832(2) 0.38198(8) 0.0552(5) Uani 1 1 d . . .
C10 C 0.6604(2) 0.2256(2) 0.34222(8) 0.0511(5) Uani 1 1 d . . .
C11 C 0.5338(2) 0.1717(2) 0.36366(8) 0.0531(5) Uani 1 1 d . . .
C12 C 0.5399(2) 0.2013(3) 0.41511(9) 0.0592(5) Uani 1 1 d . . .
C13 C 0.4454(3) 0.1827(3) 0.45754(9) 0.0684(6) Uani 1 1 d . . .
C14 C 0.3473(3) 0.0732(4) 0.45758(11) 0.0867(8) Uani 1 1 d . . .
H21 H 0.3397 0.0111 0.4295 0.104 Uiso 1 1 calc R . .
C15 C 0.2599(4) 0.0547(5) 0.49895(13) 0.1122(13) Uani 1 1 d . . .
H22 H 0.1948 -0.0200 0.4982 0.135 Uiso 1 1 calc R . .
C16 C 0.2678(4) 0.1446(6) 0.54095(13) 0.1239(16) Uani 1 1 d . . .
C17 C 0.3638(4) 0.2555(6) 0.54026(13) 0.1202(15) Uani 1 1 d . . .
H18 H 0.3692 0.3188 0.5681 0.144 Uiso 1 1 calc R . .
C18 C 0.4518(3) 0.2757(4) 0.49971(11) 0.0905(9) Uani 1 1 d . . .
H19 H 0.5156 0.3515 0.5005 0.109 Uiso 1 1 calc R . .
C19 C 0.1741(5) 0.1087(9) 0.58763(18) 0.176(3) Uani 1 1 d . . .
H68A H 0.1699 0.0045 0.5914 0.211 Uiso 1 1 calc R . .
H68B H 0.2185 0.1474 0.6187 0.211 Uiso 1 1 calc R . .
C20 C 0.0538(6) 0.1557(11) 0.5845(2) 0.224(4) Uani 1 1 d . . .
H69A H 0.0560 0.2574 0.5771 0.336 Uiso 1 1 calc R . .
H69B H 0.0081 0.1399 0.6165 0.336 Uiso 1 1 calc R . .
H69C H 0.0035 0.1064 0.5572 0.336 Uiso 1 1 calc R . .
C21 C 0.2864(2) 0.1818(3) 0.32832(11) 0.0707(7) Uani 1 1 d . . .
H13A H 0.2981 0.2745 0.3115 0.085 Uiso 1 1 calc R . .
H13B H 0.2384 0.1957 0.3605 0.085 Uiso 1 1 calc R . .
C22 C 0.2106(3) 0.0767(4) 0.29388(13) 0.0931(10) Uani 1 1 d . . .
H14A H 0.1409 0.0242 0.3129 0.112 Uiso 1 1 calc R . .
H14B H 0.1645 0.1267 0.2653 0.112 Uiso 1 1 calc R . .
C23 C 0.4354(3) 0.0005(3) 0.30211(10) 0.0645(6) Uani 1 1 d . . .
C24 C 0.6200(2) 0.2516(2) 0.25026(8) 0.0565(5) Uani 1 1 d . . .
C25 C 0.8073(3) 0.1314(3) 0.21820(10) 0.0696(7) Uani 1 1 d . . .
H28A H 0.8851 0.1905 0.2075 0.084 Uiso 1 1 calc R . .
H28B H 0.8117 0.0387 0.2009 0.084 Uiso 1 1 calc R . .
C26 C 0.8110(3) 0.1118(3) 0.27573(10) 0.0691(6) Uani 1 1 d . . .
H27A H 0.7883 0.0134 0.2853 0.083 Uiso 1 1 calc R . .
H27B H 0.9015 0.1374 0.2907 0.083 Uiso 1 1 calc R . .
N1 N 0.70317(18) 0.21281(19) 0.29103(7) 0.0523(4) Uani 1 1 d . . .
N2 N 0.41999(17) 0.10839(19) 0.33663(7) 0.0545(4) Uani 1 1 d . . .
O1 O 0.66412(16) 0.26984(19) 0.42650(6) 0.0640(4) Uani 1 1 d . . .
O2 O 0.6766(2) 0.20240(19) 0.20659(6) 0.0720(5) Uani 1 1 d . . .
O3 O 0.51359(18) 0.3203(2) 0.25094(7) 0.0746(5) Uani 1 1 d . . .
O4 O 0.31519(19) -0.0202(2) 0.27541(8) 0.0880(6) Uani 1 1 d . . .
O5 O 0.5379(2) -0.0699(2) 0.29447(9) 0.0906(6) Uani 1 1 d . . .

loop_
_atom_site_aniso_label
_atom_site_aniso_U_11
_atom_site_aniso_U_22
_atom_site_aniso_U_33
_atom_site_aniso_U_23
_atom_site_aniso_U_13
_atom_site_aniso_U_12
C1 0.170(5) 0.316(10) 0.213(7) 0.096(7) -0.063(5) -0.165(6)
C2 0.0777(19) 0.114(3) 0.112(3) -0.001(2) -0.0202(18) -0.0298(18)
C3 0.0603(13) 0.0724(15) 0.0744(15) -0.0073(12) -0.0100(11) -0.0041(11)
C4 0.0781(17) 0.0983(19) 0.0625(15) -0.0084(13) -0.0205(12) -0.0153(15)
C5 0.0759(16) 0.0905(18) 0.0552(13) -0.0020(12) -0.0112(11) -0.0157(14)
C6 0.0545(11) 0.0586(12) 0.0572(12) -0.0043(9) -0.0082(9) 0.0035(9)
C7 0.0559(12) 0.0684(13) 0.0571(12) -0.0005(10) -0.0100(9) 0.0036(10)
C8 0.0575(13) 0.0723(14) 0.0667(14) 0.0037(11) -0.0037(10) -0.0003(11)
C9 0.0546(11) 0.0605(12) 0.0503(11) -0.0026(9) -0.0036(9) 0.0035(9)
C10 0.0490(10) 0.0535(11) 0.0504(11) -0.0029(8) -0.0038(8) 0.0075(8)
C11 0.0497(10) 0.0563(11) 0.0532(11) -0.0040(9) -0.0033(8) 0.0055(9)
C12 0.0555(12) 0.0692(13) 0.0526(12) -0.0040(10) -0.0043(9) 0.0020(10)
C13 0.0605(13) 0.0930(18) 0.0517(12) -0.0026(12) -0.0010(10) 0.0004(12)
C14 0.090(2) 0.106(2) 0.0643(15) -0.0016(15) 0.0093(14) -0.0177(17)
C15 0.095(2) 0.166(4) 0.077(2) 0.010(2) 0.0153(17) -0.033(2)
C16 0.087(2) 0.227(5) 0.0580(17) -0.008(2) 0.0086(15) -0.010(3)
C17 0.090(2) 0.208(5) 0.0636(18) -0.041(2) 0.0064(16) -0.007(3)
C18 0.0715(16) 0.137(3) 0.0628(15) -0.0268(17) 0.0006(13) -0.0077(17)
C19 0.123(4) 0.315(9) 0.091(3) 0.012(4) 0.019(3) 0.057(5)
C20 0.119(4) 0.442(14) 0.113(4) -0.025(6) 0.022(3) 0.052(6)
C21 0.0466(11) 0.0846(16) 0.0807(16) -0.0050(13) -0.0001(11) 0.0105(11)
C22 0.0563(14) 0.134(3) 0.088(2) -0.0198(19) -0.0080(13) -0.0038(16)
C23 0.0602(13) 0.0649(13) 0.0685(14) -0.0122(11) 0.0050(10) -0.0044(11)
C24 0.0593(12) 0.0560(11) 0.0537(12) 0.0050(9) -0.0071(9) -0.0096(10)
C25 0.0764(16) 0.0644(14) 0.0690(15) -0.0099(11) 0.0185(12) -0.0117(12)
C26 0.0651(14) 0.0737(15) 0.0689(15) -0.0084(12) 0.0080(11) 0.0153(12)
N1 0.0502(9) 0.0568(9) 0.0498(9) -0.0035(7) -0.0023(7) 0.0052(7)
N2 0.0483(9) 0.0592(10) 0.0558(10) -0.0079(8) -0.0031(7) 0.0051(8)
O1 0.0596(9) 0.0817(10) 0.0504(8) -0.0066(7) -0.0045(7) -0.0048(8)
O2 0.0885(12) 0.0771(11) 0.0503(9) -0.0004(7) -0.0009(8) -0.0132(9)
O3 0.0636(10) 0.0815(11) 0.0780(12) 0.0173(9) -0.0134(8) 0.0070(9)
O4 0.0661(11) 0.1152(16) 0.0825(12) -0.0369(11) -0.0004(9) -0.0165(10)
O5 0.0783(12) 0.0699(11) 0.1239(17) -0.0316(11) 0.0092(11) 0.0080(10)

loop_
_atom_type_symbol
_atom_type_description
_atom_type_scat_dispersion_real
_atom_type_scat_dispersion_imag
_atom_type_scat_source
C C 0.0181 0.0091 'International Tables Vol C Tables 4.2.6.8 and 6.1.1.4'
H H 0.0000 0.0000 'International Tables Vol C Tables 4.2.6.8 and 6.1.1.4'
N N 0.0311 0.0180 'International Tables Vol C Tables 4.2.6.8 and 6.1.1.4'
O O 0.0492 0.0322 'International Tables Vol C Tables 4.2.6.8 and 6.1.1.4'

loop_
_geom_angle_atom_site_label_1
_geom_angle_atom_site_label_2
_geom_angle_atom_site_label_3
_geom_angle
_geom_angle_site_symmetry_1
_geom_angle_site_symmetry_3
_geom_angle_publ_flag
C2 C1 H70A 109.5 . . ?
C2 C1 H70B 109.5 . . ?
H70A C1 H70B 109.5 . . ?
C2 C1 H70C 109.5 . . ?
H70A C1 H70C 109.5 . . ?
H70B C1 H70C 109.5 . . ?
C1 C2 C3 118.9(3) . . ?
C1 C2 H32A 107.6 . . ?
C3 C2 H32A 107.6 . . ?
C1 C2 H32B 107.6 . . ?
C3 C2 H32B 107.6 . . ?
H32A C2 H32B 107.0 . . ?
C4 C3 C8 117.3(2) . . ?
C4 C3 C2 120.8(2) . . ?
C8 C3 C2 121.9(3) . . ?
C5 C4 C3 122.0(2) . . ?
C5 C4 H3 119.0 . . ?
C3 C4 H3 119.0 . . ?
C4 C5 C6 120.5(3) . . ?
C4 C5 H2 119.7 . . ?
C6 C5 H2 119.7 . . ?
C7 C6 C5 117.8(2) . . ?
C7 C6 C9 121.25(19) . . ?
C5 C6 C9 120.9(2) . . ?
C8 C7 C6 121.1(2) . . ?
C8 C7 H6 119.5 . . ?
C6 C7 H6 119.5 . . ?
C7 C8 C3 121.2(2) . . ?
C7 C8 H5 119.4 . . ?
C3 C8 H5 119.4 . . ?
C10 C9 O1 108.73(19) . . ?
C10 C9 C6 134.9(2) . . ?
O1 C9 C6 116.30(18) . . ?
C9 C10 N1 125.7(2) . . ?
C9 C10 C11 106.92(19) . . ?
N1 C10 C11 127.25(18) . . ?
C12 C11 N2 125.8(2) . . ?
C12 C11 C10 107.01(19) . . ?
N2 C11 C10 127.05(19) . . ?
C11 C12 O1 108.7(2) . . ?
C11 C12 C13 134.9(2) . . ?
O1 C12 C13 116.39(19) . . ?
C14 C13 C18 118.0(3) . . ?
C14 C13 C12 121.6(2) . . ?
C18 C13 C12 120.4(3) . . ?
C13 C14 C15 121.0(3) . . ?
C13 C14 H21 119.5 . . ?
C15 C14 H21 119.5 . . ?
C16 C15 C14 121.1(4) . . ?
C16 C15 H22 119.5 . . ?
C14 C15 H22 119.5 . . ?
C15 C16 C17 117.7(3) . . ?
C15 C16 C19 117.7(5) . . ?
C17 C16 C19 124.4(4) . . ?
C18 C17 C16 122.2(3) . . ?
C18 C17 H18 118.9 . . ?
C16 C17 H18 118.9 . . ?
C17 C18 C13 120.0(3) . . ?
C17 C18 H19 120.0 . . ?
C13 C18 H19 120.0 . . ?
C20 C19 C16 115.4(5) . . ?
C20 C19 H68A 108.4 . . ?
C16 C19 H68A 108.4 . . ?
C20 C19 H68B 108.4 . . ?
C16 C19 H68B 108.4 . . ?
H68A C19 H68B 107.5 . . ?
C19 C20 H69A 109.5 . . ?
C19 C20 H69B 109.5 . . ?
H69A C20 H69B 109.5 . . ?
C19 C20 H69C 109.5 . . ?
H69A C20 H69C 109.5 . . ?
H69B C20 H69C 109.5 . . ?
N2 C21 C22 101.4(2) . . ?
N2 C21 H13A 111.5 . . ?
C22 C21 H13A 111.5 . . ?
N2 C21 H13B 111.5 . . ?
C22 C21 H13B 111.5 . . ?
H13A C21 H13B 109.3 . . ?
O4 C22 C21 105.8(2) . . ?
O4 C22 H14A 110.6 . . ?
C21 C22 H14A 110.6 . . ?
O4 C22 H14B 110.6 . . ?
C21 C22 H14B 110.6 . . ?
H14A C22 H14B 108.7 . . ?
O5 C23 O4 122.2(2) . . ?
O5 C23 N2 127.9(2) . . ?
O4 C23 N2 109.9(2) . . ?
O3 C24 O2 123.4(2) . . ?
O3 C24 N1 127.6(2) . . ?
O2 C24 N1 109.0(2) . . ?
O2 C25 C26 105.20(19) . . ?
O2 C25 H28A 110.7 . . ?
C26 C25 H28A 110.7 . . ?
O2 C25 H28B 110.7 . . ?
C26 C25 H28B 110.7 . . ?
H28A C25 H28B 108.8 . . ?
N1 C26 C25 101.1(2) . . ?
N1 C26 H27A 111.5 . . ?
C25 C26 H27A 111.5 . . ?
N1 C26 H27B 111.5 . . ?
C25 C26 H27B 111.5 . . ?
H27A C26 H27B 109.4 . . ?
C24 N1 C10 122.38(18) . . ?
C24 N1 C26 111.40(19) . . ?
C10 N1 C26 122.50(18) . . ?
C23 N2 C11 122.76(18) . . ?
C23 N2 C21 110.79(19) . . ?
C11 N2 C21 123.02(18) . . ?
C9 O1 C12 108.67(16) . . ?
C24 O2 C25 110.12(18) . . ?
C23 O4 C22 109.6(2) . . ?

loop_
_geom_bond_atom_site_label_1
_geom_bond_atom_site_label_2
_geom_bond_distance
_geom_bond_site_symmetry_2
_geom_bond_publ_flag
C1 C2 1.399(7) . ?
C1 H70A 0.9600 . ?
C1 H70B 0.9600 . ?
C1 H70C 0.9600 . ?
C2 C3 1.509(4) . ?
C2 H32A 0.9700 . ?
C2 H32B 0.9700 . ?
C3 C4 1.377(4) . ?
C3 C8 1.388(3) . ?
C4 C5 1.375(4) . ?
C4 H3 0.9300 . ?
C5 C6 1.391(3) . ?
C5 H2 0.9300 . ?
C6 C7 1.383(3) . ?
C6 C9 1.463(3) . ?
C7 C8 1.378(3) . ?
C7 H6 0.9300 . ?
C8 H5 0.9300 . ?
C9 C10 1.363(3) . ?
C9 O1 1.373(3) . ?
C10 N1 1.404(3) . ?
C10 C11 1.436(3) . ?
C11 C12 1.362(3) . ?
C11 N2 1.409(3) . ?
C12 O1 1.374(3) . ?
C12 C13 1.452(3) . ?
C13 C14 1.382(4) . ?
C13 C18 1.392(4) . ?
C14 C15 1.388(4) . ?
C14 H21 0.9300 . ?
C15 C16 1.371(6) . ?
C15 H22 0.9300 . ?
C16 C17 1.378(6) . ?
C16 C19 1.560(6) . ?
C17 C18 1.377(5) . ?
C17 H18 0.9300 . ?
C18 H19 0.9300 . ?
C19 C20 1.233(6) . ?
C19 H68A 0.9700 . ?
C19 H68B 0.9700 . ?
C20 H69A 0.9600 . ?
C20 H69B 0.9600 . ?
C20 H69C 0.9600 . ?
C21 N2 1.460(3) . ?
C21 C22 1.496(4) . ?
C21 H13A 0.9700 . ?
C21 H13B 0.9700 . ?
C22 O4 1.436(4) . ?
C22 H14A 0.9700 . ?
C22 H14B 0.9700 . ?
C23 O5 1.199(3) . ?
C23 O4 1.343(3) . ?
C23 N2 1.352(3) . ?
C24 O3 1.202(3) . ?
C24 O2 1.347(3) . ?
C24 N1 1.356(3) . ?
C25 O2 1.440(3) . ?
C25 C26 1.503(4) . ?
C25 H28A 0.9700 . ?
C25 H28B 0.9700 . ?
C26 N1 1.455(3) . ?
C26 H27A 0.9700 . ?
C26 H27B 0.9700 . ?

loop_
_geom_torsion_atom_site_label_1
_geom_torsion_atom_site_label_2
_geom_torsion_atom_site_label_3
_geom_torsion_atom_site_label_4
_geom_torsion
_geom_torsion_site_symmetry_1
_geom_torsion_site_symmetry_2
_geom_torsion_site_symmetry_3
_geom_torsion_site_symmetry_4
_geom_torsion_publ_flag
C1 C2 C3 C4 -159.3(6) . . . . ?
C1 C2 C3 C8 21.5(7) . . . . ?
C8 C3 C4 C5 -2.4(4) . . . . ?
C2 C3 C4 C5 178.4(3) . . . . ?
C3 C4 C5 C6 1.7(5) . . . . ?
C4 C5 C6 C7 0.6(4) . . . . ?
C4 C5 C6 C9 -178.8(3) . . . . ?
C5 C6 C7 C8 -2.3(4) . . . . ?
C9 C6 C7 C8 177.1(2) . . . . ?
C6 C7 C8 C3 1.6(4) . . . . ?
C4 C3 C8 C7 0.8(4) . . . . ?
C2 C3 C8 C7 179.9(3) . . . . ?
C7 C6 C9 C10 20.2(4) . . . . ?
C5 C6 C9 C10 -160.4(3) . . . . ?
C7 C6 C9 O1 -161.7(2) . . . . ?
C5 C6 C9 O1 17.6(3) . . . . ?
O1 C9 C10 N1 -176.75(19) . . . . ?
C6 C9 C10 N1 1.4(4) . . . . ?
O1 C9 C10 C11 -1.0(2) . . . . ?
C6 C9 C10 C11 177.1(2) . . . . ?
C9 C10 C11 C12 0.9(2) . . . . ?
N1 C10 C11 C12 176.5(2) . . . . ?
C9 C10 C11 N2 177.2(2) . . . . ?
N1 C10 C11 N2 -7.2(3) . . . . ?
N2 C11 C12 O1 -176.72(19) . . . . ?
C10 C11 C12 O1 -0.3(2) . . . . ?
N2 C11 C12 C13 0.0(4) . . . . ?
C10 C11 C12 C13 176.4(3) . . . . ?
C11 C12 C13 C14 28.6(5) . . . . ?
O1 C12 C13 C14 -154.9(3) . . . . ?
C11 C12 C13 C18 -151.5(3) . . . . ?
O1 C12 C13 C18 25.0(4) . . . . ?
C18 C13 C14 C15 -1.4(5) . . . . ?
C12 C13 C14 C15 178.5(3) . . . . ?
C13 C14 C15 C16 0.2(6) . . . . ?
C14 C15 C16 C17 1.2(7) . . . . ?
C14 C15 C16 C19 -175.2(4) . . . . ?
C15 C16 C17 C18 -1.4(7) . . . . ?
C19 C16 C17 C18 174.8(4) . . . . ?
C16 C17 C18 C13 0.2(6) . . . . ?
C14 C13 C18 C17 1.2(5) . . . . ?
C12 C13 C18 C17 -178.7(3) . . . . ?
C15 C16 C19 C20 -84.8(9) . . . . ?
C17 C16 C19 C20 99.1(8) . . . . ?
N2 C21 C22 O4 -15.0(3) . . . . ?
O2 C25 C26 N1 -16.8(2) . . . . ?
O3 C24 N1 C10 12.7(4) . . . . ?
O2 C24 N1 C10 -168.41(18) . . . . ?
O3 C24 N1 C26 171.4(2) . . . . ?
O2 C24 N1 C26 -9.7(3) . . . . ?
C9 C10 N1 C24 -133.4(2) . . . . ?
C11 C10 N1 C24 51.7(3) . . . . ?
C9 C10 N1 C26 70.2(3) . . . . ?
C11 C10 N1 C26 -104.6(3) . . . . ?
C25 C26 N1 C24 16.6(3) . . . . ?
C25 C26 N1 C10 175.25(19) . . . . ?
O5 C23 N2 C11 11.3(4) . . . . ?
O4 C23 N2 C11 -168.5(2) . . . . ?
O5 C23 N2 C21 170.9(3) . . . . ?
O4 C23 N2 C21 -8.8(3) . . . . ?
C12 C11 N2 C23 -134.5(3) . . . . ?
C10 C11 N2 C23 49.9(3) . . . . ?
C12 C11 N2 C21 68.4(3) . . . . ?
C10 C11 N2 C21 -107.3(3) . . . . ?
C22 C21 N2 C23 14.8(3) . . . . ?
C22 C21 N2 C11 174.3(2) . . . . ?
C10 C9 O1 C12 0.9(2) . . . . ?
C6 C9 O1 C12 -177.70(19) . . . . ?
C11 C12 O1 C9 -0.3(2) . . . . ?
C13 C12 O1 C9 -177.7(2) . . . . ?
O3 C24 O2 C25 176.7(2) . . . . ?
N1 C24 O2 C25 -2.3(2) . . . . ?
C26 C25 O2 C24 12.6(3) . . . . ?
O5 C23 O4 C22 178.5(3) . . . . ?
N2 C23 O4 C22 -1.7(3) . . . . ?
C21 C22 O4 C23 11.0(4) . . . . ?
